data_4122160
loop_
_publ_author_name
'McAtee, Jesse R.'
'Yap, Glenn P. A.'
'Watson, Donald A.'

_publ_section_title
;
 Rational design of a second generation catalyst for preparation of
 allylsilanes using the silyl-heck reaction.
;
_journal_issue 28
_journal_name_full 'Journal of the American Chemical Society'
_journal_page_first 10166
_journal_page_last 10172
_journal_paper_doi 10.1021/ja505446y
_journal_volume 136
_journal_year 2014
_chemical_formula_sum 'C20 H27 P'
_chemical_formula_weight 298.38
_chemical_name_systematic
; 
 ? 
;
_space_group_crystal_system monoclinic
_space_group_IT_number 14
_space_group_name_Hall '-P 2yn'
_space_group_name_H-M_alt 'P 1 21/n 1'
_symmetry_space_group_name_Hall '-P 2yn'
_symmetry_space_group_name_H-M 'P 1 21/n 1'
_atom_sites_solution_hydrogens geom
_audit_creation_method SHELXL-2013
_cell_angle_alpha 90
_cell_angle_beta 117.473(5)
_cell_angle_gamma 90
_cell_formula_units_Z 4
_cell_length_a 15.256(5)
_cell_length_b 8.081(3)
_cell_length_c 16.253(5)
_cell_measurement_reflns_used 1833
_cell_measurement_temperature 200(2)
_cell_measurement_theta_max 24.62
_cell_measurement_theta_min 2.49
_cell_volume 1777.8(10)
_computing_cell_refinement 'Bruker SAINT'
_computing_data_collection 'Bruker APEX2'
_computing_data_reduction 'Bruker SAINT'
_computing_molecular_graphics 'Bruker SHELXTL'
_computing_publication_material 'Bruker SHELXTL'
_computing_structure_refinement 'SHELXL-2013 (Sheldrick, 2013)'
_computing_structure_solution 'SHELXS-97 (Sheldrick, 2008)'
_diffrn_ambient_temperature 200(2)
_diffrn_detector_area_resol_mean 8.33
_diffrn_measured_fraction_theta_full 0.998
_diffrn_measured_fraction_theta_max 0.986
_diffrn_measurement_device_type 'Bruker APEX-II CCD'
_diffrn_measurement_method '\f and \w scans'
_diffrn_radiation_type MoK\a
_diffrn_radiation_wavelength 0.71073
_diffrn_reflns_av_R_equivalents 0.0365
_diffrn_reflns_av_unetI/netI 0.0447
_diffrn_reflns_Laue_measured_fraction_full 0.998
_diffrn_reflns_Laue_measured_fraction_max 0.986
_diffrn_reflns_limit_h_max 19
_diffrn_reflns_limit_h_min -19
_diffrn_reflns_limit_k_max 10
_diffrn_reflns_limit_k_min -9
_diffrn_reflns_limit_l_max 21
_diffrn_reflns_limit_l_min -21
_diffrn_reflns_number 11273
_diffrn_reflns_point_group_measured_fraction_full 0.998
_diffrn_reflns_point_group_measured_fraction_max 0.986
_diffrn_reflns_theta_full 25.000
_diffrn_reflns_theta_max 27.801
_diffrn_reflns_theta_min 1.516
_exptl_absorpt_coefficient_mu 0.148
_exptl_absorpt_correction_T_max 0.7456
_exptl_absorpt_correction_T_min 0.6617
_exptl_absorpt_correction_type multi-scan
_exptl_absorpt_process_details 'APEX2 (Bruker, 2007)'
_exptl_crystal_colour colourless
_exptl_crystal_density_diffrn 1.115
_exptl_crystal_description block
_exptl_crystal_F_000 648
_exptl_crystal_size_max 0.545
_exptl_crystal_size_mid 0.286
_exptl_crystal_size_min 0.286
_refine_diff_density_max 0.312
_refine_diff_density_min -0.222
_refine_diff_density_rms 0.048
_refine_ls_extinction_method none
_refine_ls_goodness_of_fit_ref 1.034
_refine_ls_hydrogen_treatment constr
_refine_ls_matrix_type full
_refine_ls_number_parameters 197
_refine_ls_number_reflns 4155
_refine_ls_number_restraints 0
_refine_ls_restrained_S_all 1.034
_refine_ls_R_factor_all 0.0693
_refine_ls_R_factor_gt 0.0502
_refine_ls_shift/su_max 0.004
_refine_ls_shift/su_mean 0.000
_refine_ls_structure_factor_coef Fsqd
_refine_ls_weighting_details
; 
 w=1/[\s^2^(Fo^2^)+(0.0643P)^2^+0.5941P] 
 where P=(Fo^2^+2Fc^2^)/3 
;
_refine_ls_weighting_scheme calc
_refine_ls_wR_factor_gt 0.1255
_refine_ls_wR_factor_ref 0.1425
_reflns_Friedel_coverage 0.000
_reflns_number_gt 3171
_reflns_number_total 4155
_reflns_threshold_expression 'I > 2\s(I)'
_cod_data_source_file ja505446y_si_007.cif
_cod_data_source_block donw039
_cod_depositor_comments 'Adding full bibliography for 4122159--4122167.cif.'
_cod_original_cell_volume 1777.9(10)
_cod_database_code 4122160
_shelx_space_group_comment
; 
The symmetry employed for this shelxl refinement is uniquely defined 
by the following loop, which should always be used as a source of 
symmetry information in preference to the above space-group names. 
They are only intended as comments. 
;
_shelx_estimated_absorpt_t_min 0.924
_shelx_estimated_absorpt_t_max 0.959
_shelxl_version_number 2013-2

loop_
_space_group_symop_operation_xyz
'x, y, z'
'-x+1/2, y+1/2, -z+1/2'
'-x, -y, -z'
'x-1/2, -y-1/2, z-1/2'

loop_
_atom_site_label
_atom_site_type_symbol
_atom_site_fract_x
_atom_site_fract_y
_atom_site_fract_z
_atom_site_U_iso_or_equiv
_atom_site_adp_type
_atom_site_occupancy
_atom_site_site_symmetry_order
_atom_site_calc_flag
_atom_site_refinement_flags_posn
_atom_site_refinement_flags_adp
P1 P 0.56962(4) 0.90467(6) 0.81688(3) 0.02919(15) Uani 1 1 d . .
C1 C 0.51524(15) 1.1194(2) 0.80070(13) 0.0325(4) Uani 1 1 d . .
C2 C 0.59965(18) 1.2460(3) 0.83106(15) 0.0451(5) Uani 1 1 d . .
H2A H 0.6288 1.2412 0.7886 0.068 Uiso 1 1 calc R U
H2B H 0.6503 1.2201 0.8941 0.068 Uiso 1 1 calc R U
H2C H 0.5736 1.3573 0.8298 0.068 Uiso 1 1 calc R U
C3 C 0.47255(16) 1.1332(3) 0.86970(15) 0.0411(5) Uani 1 1 d . .
H3A H 0.4474 1.2455 0.8677 0.062 Uiso 1 1 calc R U
H3B H 0.5245 1.1093 0.9325 0.062 Uiso 1 1 calc R U
H3C H 0.4185 1.0536 0.8529 0.062 Uiso 1 1 calc R U
C4 C 0.43350(16) 1.1576(3) 0.70314(14) 0.0428(5) Uani 1 1 d . .
H4A H 0.4096 1.2707 0.7014 0.064 Uiso 1 1 calc R U
H4B H 0.3789 1.0795 0.6870 0.064 Uiso 1 1 calc R U
H4C H 0.4597 1.1470 0.6585 0.064 Uiso 1 1 calc R U
C5 C 0.44787(14) 0.7119(2) 0.86278(12) 0.0296(4) Uani 1 1 d . .
H5 H 0.4926 0.7450 0.9241 0.036 Uiso 1 1 calc R U
C6 C 0.37028(14) 0.6052(2) 0.84906(13) 0.0306(4) Uani 1 1 d . .
C7 C 0.30754(14) 0.5541(2) 0.75919(13) 0.0321(4) Uani 1 1 d . .
H7 H 0.2560 0.4783 0.7492 0.038 Uiso 1 1 calc R U
C8 C 0.31814(14) 0.6108(2) 0.68334(13) 0.0316(4) Uani 1 1 d . .
C9 C 0.39451(14) 0.7203(2) 0.69910(12) 0.0301(4) Uani 1 1 d . .
H9 H 0.4015 0.7616 0.6477 0.036 Uiso 1 1 calc R U
C10 C 0.46151(13) 0.7713(2) 0.78870(12) 0.0288(4) Uani 1 1 d . .
C11 C 0.35549(16) 0.5464(3) 0.92989(14) 0.0406(5) Uani 1 1 d . .
H11A H 0.3082 0.6190 0.9374 0.061 Uiso 1 1 calc R U
H11B H 0.4188 0.5489 0.9866 0.061 Uiso 1 1 calc R U
H11C H 0.3299 0.4330 0.9183 0.061 Uiso 1 1 calc R U
C12 C 0.25000(16) 0.5522(3) 0.58617(14) 0.0447(5) Uani 1 1 d . .
H12A H 0.2319 0.6461 0.5433 0.067 Uiso 1 1 calc R U
H12B H 0.1902 0.5045 0.5846 0.067 Uiso 1 1 calc R U
H12C H 0.2837 0.4681 0.5676 0.067 Uiso 1 1 calc R U
C13 C 0.60065(15) 0.6929(2) 0.69939(14) 0.0351(5) Uani 1 1 d . .
H13 H 0.5899 0.6110 0.7357 0.042 Uiso 1 1 calc R U
C14 C 0.62279(15) 0.6432(2) 0.62931(15) 0.0373(5) Uani 1 1 d . .
C15 C 0.64017(15) 0.7638(3) 0.57778(14) 0.0355(4) Uani 1 1 d . .
H15 H 0.6536 0.7312 0.5286 0.043 Uiso 1 1 calc R U
C16 C 0.63840(15) 0.9308(2) 0.59647(14) 0.0337(4) Uani 1 1 d . .
C17 C 0.61477(14) 0.9769(2) 0.66677(13) 0.0328(4) Uani 1 1 d . .
H17 H 0.6130 1.0911 0.6799 0.039 Uiso 1 1 calc R U
C18 C 0.59377(13) 0.8599(2) 0.71814(12) 0.0292(4) Uani 1 1 d . .
C19 C 0.6280(2) 0.4621(3) 0.60981(19) 0.0551(7) Uani 1 1 d . .
H19A H 0.6424 0.4502 0.5572 0.083 Uiso 1 1 calc R U
H19B H 0.5646 0.4093 0.5949 0.083 Uiso 1 1 calc R U
H19C H 0.6805 0.4091 0.6647 0.083 Uiso 1 1 calc R U
C20 C 0.6612(2) 1.0599(3) 0.54220(16) 0.0500(6) Uani 1 1 d . .
H20A H 0.6831 1.0055 0.5010 0.075 Uiso 1 1 calc R U
H20B H 0.7137 1.1329 0.5851 0.075 Uiso 1 1 calc R U
H20C H 0.6017 1.1252 0.5052 0.075 Uiso 1 1 calc R U

loop_
_atom_site_aniso_label
_atom_site_aniso_U_11
_atom_site_aniso_U_22
_atom_site_aniso_U_33
_atom_site_aniso_U_23
_atom_site_aniso_U_13
_atom_site_aniso_U_12
P1 0.0298(3) 0.0353(3) 0.0236(3) 0.0005(2) 0.0133(2) -0.0012(2)
C1 0.0371(11) 0.0344(10) 0.0294(10) -0.0032(8) 0.0183(9) -0.0017(8)
C2 0.0567(14) 0.0431(12) 0.0445(12) -0.0122(10) 0.0310(11) -0.0163(11)
C3 0.0485(13) 0.0421(12) 0.0440(12) -0.0075(10) 0.0310(11) -0.0017(10)
C4 0.0484(13) 0.0405(12) 0.0377(12) 0.0023(9) 0.0182(10) 0.0093(10)
C5 0.0325(10) 0.0346(10) 0.0218(9) 0.0013(7) 0.0124(8) 0.0008(8)
C6 0.0330(10) 0.0330(10) 0.0296(10) 0.0035(8) 0.0177(8) 0.0038(8)
C7 0.0295(10) 0.0360(10) 0.0337(10) -0.0010(8) 0.0172(8) -0.0003(8)
C8 0.0323(10) 0.0357(10) 0.0275(9) -0.0032(8) 0.0145(8) 0.0022(8)
C9 0.0348(10) 0.0346(10) 0.0236(9) 0.0029(7) 0.0159(8) 0.0024(8)
C10 0.0315(9) 0.0307(10) 0.0254(9) 0.0002(7) 0.0143(8) 0.0009(8)
C11 0.0443(12) 0.0489(13) 0.0346(11) 0.0055(9) 0.0233(10) -0.0025(10)
C12 0.0392(12) 0.0626(15) 0.0299(11) -0.0107(10) 0.0141(9) -0.0103(11)
C13 0.0399(11) 0.0302(10) 0.0419(11) 0.0050(8) 0.0245(10) 0.0025(8)
C14 0.0396(11) 0.0304(10) 0.0475(12) -0.0030(9) 0.0250(10) 0.0022(9)
C15 0.0411(11) 0.0362(11) 0.0374(11) -0.0045(9) 0.0250(9) 0.0011(9)
C16 0.0396(11) 0.0347(11) 0.0343(10) -0.0006(8) 0.0234(9) -0.0009(8)
C17 0.0419(11) 0.0307(10) 0.0320(10) -0.0019(8) 0.0225(9) -0.0013(8)
C18 0.0279(9) 0.0335(10) 0.0276(9) 0.0003(8) 0.0140(8) 0.0002(8)
C19 0.0736(17) 0.0347(12) 0.0758(18) -0.0043(12) 0.0504(15) 0.0034(12)
C20 0.0805(17) 0.0422(13) 0.0509(14) -0.0017(10) 0.0505(14) -0.0035(12)

loop_
_atom_type_symbol
_atom_type_description
_atom_type_scat_dispersion_real
_atom_type_scat_dispersion_imag
_atom_type_scat_source
C C 0.0033 0.0016 'International Tables Vol C Tables 4.2.6.8 and 6.1.1.4'
H H 0.0000 0.0000 'International Tables Vol C Tables 4.2.6.8 and 6.1.1.4'
P P 0.1023 0.0942 'International Tables Vol C Tables 4.2.6.8 and 6.1.1.4'

loop_
_geom_angle_atom_site_label_1
_geom_angle_atom_site_label_2
_geom_angle_atom_site_label_3
_geom_angle
C18 P1 C10 100.64(8)
C18 P1 C1 108.11(8)
C10 P1 C1 102.55(9)
C4 C1 C2 111.10(18)
C4 C1 C3 108.91(17)
C2 C1 C3 106.93(16)
C4 C1 P1 115.18(14)
C2 C1 P1 108.52(15)
C3 C1 P1 105.76(14)
C1 C2 H2A 109.5
C1 C2 H2B 109.5
H2A C2 H2B 109.5
C1 C2 H2C 109.5
H2A C2 H2C 109.5
H2B C2 H2C 109.5
C1 C3 H3A 109.5
C1 C3 H3B 109.5
H3A C3 H3B 109.5
C1 C3 H3C 109.5
H3A C3 H3C 109.5
H3B C3 H3C 109.5
C1 C4 H4A 109.5
C1 C4 H4B 109.5
H4A C4 H4B 109.5
C1 C4 H4C 109.5
H4A C4 H4C 109.5
H4B C4 H4C 109.5
C6 C5 C10 121.76(17)
C6 C5 H5 119.1
C10 C5 H5 119.1
C7 C6 C5 118.26(17)
C7 C6 C11 120.96(18)
C5 C6 C11 120.78(17)
C6 C7 C8 121.85(18)
C6 C7 H7 119.1
C8 C7 H7 119.1
C9 C8 C7 118.43(17)
C9 C8 C12 120.40(17)
C7 C8 C12 121.15(18)
C8 C9 C10 121.80(17)
C8 C9 H9 119.1
C10 C9 H9 119.1
C5 C10 C9 117.83(17)
C5 C10 P1 117.30(14)
C9 C10 P1 124.82(14)
C6 C11 H11A 109.5
C6 C11 H11B 109.5
H11A C11 H11B 109.5
C6 C11 H11C 109.5
H11A C11 H11C 109.5
H11B C11 H11C 109.5
C8 C12 H12A 109.5
C8 C12 H12B 109.5
H12A C12 H12B 109.5
C8 C12 H12C 109.5
H12A C12 H12C 109.5
H12B C12 H12C 109.5
C14 C13 C18 121.95(18)
C14 C13 H13 119.0
C18 C13 H13 119.0
C15 C14 C13 118.59(18)
C15 C14 C19 120.76(19)
C13 C14 C19 120.65(19)
C14 C15 C16 121.52(18)
C14 C15 H15 119.2
C16 C15 H15 119.2
C15 C16 C17 118.51(18)
C15 C16 C20 120.83(17)
C17 C16 C20 120.66(18)
C18 C17 C16 121.73(18)
C18 C17 H17 119.1
C16 C17 H17 119.1
C17 C18 C13 117.61(17)
C17 C18 P1 125.67(15)
C13 C18 P1 116.43(14)
C14 C19 H19A 109.5
C14 C19 H19B 109.5
H19A C19 H19B 109.5
C14 C19 H19C 109.5
H19A C19 H19C 109.5
H19B C19 H19C 109.5
C16 C20 H20A 109.5
C16 C20 H20B 109.5
H20A C20 H20B 109.5
C16 C20 H20C 109.5
H20A C20 H20C 109.5
H20B C20 H20C 109.5

loop_
_geom_bond_atom_site_label_1
_geom_bond_atom_site_label_2
_geom_bond_distance
P1 C18 1.8405(19)
P1 C10 1.842(2)
P1 C1 1.889(2)
C1 C4 1.530(3)
C1 C2 1.537(3)
C1 C3 1.539(3)
C2 H2A 0.9800
C2 H2B 0.9800
C2 H2C 0.9800
C3 H3A 0.9800
C3 H3B 0.9800
C3 H3C 0.9800
C4 H4A 0.9800
C4 H4B 0.9800
C4 H4C 0.9800
C5 C6 1.397(3)
C5 C10 1.398(2)
C5 H5 0.9500
C6 C7 1.389(3)
C6 C11 1.509(3)
C7 C8 1.393(3)
C7 H7 0.9500
C8 C9 1.389(3)
C8 C12 1.511(3)
C9 C10 1.401(3)
C9 H9 0.9500
C11 H11A 0.9800
C11 H11B 0.9800
C11 H11C 0.9800
C12 H12A 0.9800
C12 H12B 0.9800
C12 H12C 0.9800
C13 C14 1.388(3)
C13 C18 1.398(3)
C13 H13 0.9500
C14 C15 1.388(3)
C14 C19 1.507(3)
C15 C16 1.386(3)
C15 H15 0.9500
C16 C17 1.398(2)
C16 C20 1.507(3)
C17 C18 1.393(3)
C17 H17 0.9500
C19 H19A 0.9800
C19 H19B 0.9800
C19 H19C 0.9800
C20 H20A 0.9800
C20 H20B 0.9800
C20 H20C 0.9800

loop_
_geom_torsion_atom_site_label_1
_geom_torsion_atom_site_label_2
_geom_torsion_atom_site_label_3
_geom_torsion_atom_site_label_4
_geom_torsion
C18 P1 C1 C4 45.67(17)
C10 P1 C1 C4 -60.11(16)
C18 P1 C1 C2 -79.57(14)
C10 P1 C1 C2 174.65(13)
C18 P1 C1 C3 165.99(13)
C10 P1 C1 C3 60.21(15)
C10 C5 C6 C7 2.0(3)
C10 C5 C6 C11 -178.35(18)
C5 C6 C7 C8 -2.3(3)
C11 C6 C7 C8 178.07(18)
C6 C7 C8 C9 0.6(3)
C6 C7 C8 C12 179.24(18)
C7 C8 C9 C10 1.4(3)
C12 C8 C9 C10 -177.22(18)
C6 C5 C10 C9 -0.1(3)
C6 C5 C10 P1 -177.65(14)
C8 C9 C10 C5 -1.7(3)
C8 C9 C10 P1 175.71(14)
C18 P1 C10 C5 151.56(15)
C1 P1 C10 C5 -96.98(15)
C18 P1 C10 C9 -25.83(18)
C1 P1 C10 C9 85.63(17)
C18 C13 C14 C15 1.1(3)
C18 C13 C14 C19 -179.0(2)
C13 C14 C15 C16 1.7(3)
C19 C14 C15 C16 -178.2(2)
C14 C15 C16 C17 -2.4(3)
C14 C15 C16 C20 177.7(2)
C15 C16 C17 C18 0.4(3)
C20 C16 C17 C18 -179.8(2)
C16 C17 C18 C13 2.3(3)
C16 C17 C18 P1 175.84(15)
C14 C13 C18 C17 -3.1(3)
C14 C13 C18 P1 -177.21(16)
C10 P1 C18 C17 135.29(17)
C1 P1 C18 C17 28.19(19)
C10 P1 C18 C13 -51.14(17)
C1 P1 C18 C13 -158.24(15)
